data_4305195
loop_
_publ_author_name
'Sanjit Konar'
'Abraham Clearfield'

_publ_contact_author
; 
'Abraham Clearfield'
;
_publ_contact_author_email clearfield@mail.chem.tamu.edu
_publ_contact_author_phone '+1 979 997 9299'
_publ_section_title
;
Synthesis and Characterization of High Nuclearity Iron(III) Phosphonate
Molecular Clusters
;
_journal_name_full 'Inorganic Chemistry'
_journal_page_first 5573
_journal_page_last 5579
_journal_paper_doi 10.1021/ic702453g
_journal_volume 47
_journal_year 2008
_chemical_formula_sum 'C90 H146 Cl2 Fe9 O41 P6'
_chemical_formula_weight 2551.37
_chemical_name_systematic ?
_space_group_IT_number 2
_symmetry_cell_setting triclinic
_symmetry_space_group_name_Hall '-P 1'
_symmetry_space_group_name_H-M 'P -1'
_atom_sites_solution_hydrogens geom
_atom_sites_solution_primary direct
_atom_sites_solution_secondary difmap
_audit_creation_method SHELXL-97
_cell_angle_alpha 73.260(2)
_cell_angle_beta 80.522(2)
_cell_angle_gamma 61.460(2)
_cell_formula_units_Z 2
_cell_length_a 15.8291(19)
_cell_length_b 16.243(2)
_cell_length_c 27.438(3)
_cell_measurement_temperature 110(2)
_cell_volume 5931.7(12)
_computing_cell_refinement 'Bruker SMART'
_computing_data_collection 'Bruker SMART'
_computing_data_reduction 'Bruker SAINT'
_computing_molecular_graphics 'Bruker SHELXTL'
_computing_publication_material 'Bruker SHELXTL'
_computing_structure_refinement 'SHELXL-97 (Sheldrick, 1997)'
_computing_structure_solution 'SHELXS-97 (Sheldrick, 1990)'
_diffrn_ambient_temperature 110(2)
_diffrn_measured_fraction_theta_full 0.948
_diffrn_measured_fraction_theta_max 0.948
_diffrn_measurement_device_type 'CCD area detector'
_diffrn_measurement_method 'phi and omega scans'
_diffrn_radiation_monochromator graphite
_diffrn_radiation_source 'fine-focus sealed tube'
_diffrn_radiation_type MoK\a
_diffrn_radiation_wavelength 0.71073
_diffrn_reflns_av_R_equivalents 0.0583
_diffrn_reflns_av_sigmaI/netI 0.0999
_diffrn_reflns_limit_h_max 20
_diffrn_reflns_limit_h_min -20
_diffrn_reflns_limit_k_max 21
_diffrn_reflns_limit_k_min -21
_diffrn_reflns_limit_l_max 35
_diffrn_reflns_limit_l_min -34
_diffrn_reflns_number 66655
_diffrn_reflns_theta_full 27.59
_diffrn_reflns_theta_max 27.59
_diffrn_reflns_theta_min 0.78
_exptl_absorpt_coefficient_mu 1.229
_exptl_absorpt_correction_T_max 0.700
_exptl_absorpt_correction_T_min 0.621
_exptl_absorpt_correction_type multi-scan
_exptl_absorpt_process_details 'Bruker SADABS V2.10'
_exptl_crystal_colour 'INTENSE RED'
_exptl_crystal_density_diffrn 1.429
_exptl_crystal_density_method 'not measured'
_exptl_crystal_description BLOCK
_exptl_crystal_F_000 2744
_exptl_crystal_size_max 0.45
_exptl_crystal_size_mid 0.33
_exptl_crystal_size_min 0.29
_refine_diff_density_max 2.669
_refine_diff_density_min -1.450
_refine_diff_density_rms 0.230
_refine_ls_extinction_method none
_refine_ls_goodness_of_fit_ref 1.024
_refine_ls_hydrogen_treatment constr
_refine_ls_matrix_type full
_refine_ls_number_parameters 1353
_refine_ls_number_reflns 26078
_refine_ls_number_restraints 0
_refine_ls_restrained_S_all 1.024
_refine_ls_R_factor_all 0.1505
_refine_ls_R_factor_gt 0.0807
_refine_ls_shift/su_max 2.635
_refine_ls_shift/su_mean 0.003
_refine_ls_structure_factor_coef Fsqd
_refine_ls_weighting_details 'calc w=1/[\s^2^(Fo^2^)+(0.1671P)^2^+0.0000P] where P=(Fo^2^+2Fc^2^)/3'
_refine_ls_weighting_scheme calc
_refine_ls_wR_factor_gt 0.2015
_refine_ls_wR_factor_ref 0.2811
_reflns_number_gt 13716
_reflns_number_total 26078
_reflns_threshold_expression >2sigma(I)
_cod_data_source_file ic702453g-file003.cif
_cod_data_source_block 3
_cod_depositor_comments
;
The following automatic conversions were performed:
'_symmetry_cell_setting' value 'Triclinic' changed to 'triclinic'
according to '/home/saulius/struct/CIF-dictionaries/cif_core.dic'
dictionary named 'cif_core.dic' version 2.4.1 from
2010-06-29.

'_exptl_absorpt_correction_type' value 'Multi-Scan' changed
to 'multi-scan' according to
'/home/saulius/struct/CIF-dictionaries/cif_core.dic' dictionary named
'cif_core.dic' version 2.4.1 from 2010-06-29.

Automatic conversion script
Id: cif_fix_enum 1527 2010-12-29 10:47:43Z saulius 
;
_cod_original_cell_volume 5931.9(12)
_cod_database_code 4305195

loop_
_symmetry_equiv_pos_as_xyz
'x, y, z'
'-x, -y, -z'

loop_
_atom_site_label
_atom_site_type_symbol
_atom_site_fract_x
_atom_site_fract_y
_atom_site_fract_z
_atom_site_U_iso_or_equiv
_atom_site_adp_type
_atom_site_occupancy
_atom_site_symmetry_multiplicity
_atom_site_calc_flag
_atom_site_refinement_flags
_atom_site_disorder_assembly
_atom_site_disorder_group
Fe1 Fe 0.45793(7) 0.30330(7) 0.24935(3) 0.0221(2) Uani 1 1 d . . .
Fe2 Fe 0.90233(7) 0.20521(6) 0.22931(3) 0.0212(2) Uani 1 1 d . . .
Fe3 Fe 0.76202(7) 0.26029(7) 0.33227(3) 0.0222(2) Uani 1 1 d . . .
Fe4 Fe 0.72071(7) 0.43037(6) 0.22216(3) 0.0217(2) Uani 1 1 d . . .
Fe5 Fe 0.64580(7) 0.07823(6) 0.25306(3) 0.0220(2) Uani 1 1 d . . .
Fe6 Fe 0.83618(7) 0.08206(7) 0.18233(3) 0.0226(2) Uani 1 1 d . . .
Fe7 Fe 0.61117(7) 0.23063(7) 0.15072(3) 0.0226(2) Uani 1 1 d . . .
Fe8 Fe 0.59832(7) 0.18179(7) 0.34731(3) 0.0232(2) Uani 1 1 d . . .
Fe9 Fe 0.53592(7) 0.44635(7) 0.16755(3) 0.0241(2) Uani 1 1 d . . .
P1 P 0.54097(12) 0.40840(12) 0.29286(6) 0.0203(4) Uani 1 1 d . . .
P2 P 0.75864(12) 0.31357(12) 0.13299(6) 0.0213(4) Uani 1 1 d . . .
P3 P 0.81884(12) 0.05625(12) 0.30520(6) 0.0207(3) Uani 1 1 d . . .
O23 O 0.8330(3) 0.2215(3) 0.16716(15) 0.0219(9) Uani 1 1 d . . .
O37 O 0.5702(3) 0.1894(3) 0.28261(15) 0.0228(10) Uani 1 1 d . . .
O31 O 0.6170(3) 0.3132(3) 0.32485(16) 0.0229(10) Uani 1 1 d . . .
O36 O 0.5426(3) 0.3248(3) 0.19244(16) 0.0235(10) Uani 1 1 d . . .
O27 O 0.6984(3) 0.3906(3) 0.16310(16) 0.0242(10) Uani 1 1 d . . .
O26 O 0.8675(3) 0.0909(3) 0.25598(15) 0.0222(9) Uani 1 1 d . . .
O32 O 0.5851(3) 0.4418(3) 0.24125(16) 0.0226(9) Uani 1 1 d . . .
O21 O 0.7063(3) 0.1406(3) 0.19985(16) 0.0235(10) Uani 1 1 d . . .
O30 O 0.4576(3) 0.3935(3) 0.28478(16) 0.0231(10) Uani 1 1 d . . .
O22 O 0.6922(3) 0.2915(3) 0.11141(16) 0.0227(9) Uani 1 1 d . . .
O35 O 0.7924(3) 0.2979(3) 0.26004(15) 0.0230(10) Uani 1 1 d . . .
O5 O 0.9789(3) 0.0257(3) 0.16843(17) 0.0267(10) Uani 1 1 d . . .
O15 O 0.4020(3) 0.5280(3) 0.18764(17) 0.0290(11) Uani 1 1 d . . .
O14 O 0.5418(3) 0.5712(3) 0.13728(17) 0.0282(10) Uani 1 1 d . . .
O29 O 0.4636(3) 0.2439(3) 0.37370(17) 0.0274(10) Uani 1 1 d . . .
O6 O 1.0234(3) 0.1122(3) 0.19827(17) 0.0265(10) Uani 1 1 d . . .
O17 O 0.4915(3) 0.4566(3) 0.10007(16) 0.0279(10) Uani 1 1 d . . .
O25 O 0.7615(3) 0.0111(3) 0.29503(16) 0.0237(10) Uani 1 1 d . . .
O38 O 0.7355(3) 0.2279(3) 0.40885(16) 0.0265(10) Uani 1 1 d . . .
O39 O 0.6329(3) 0.1662(3) 0.41784(16) 0.0277(10) Uani 1 1 d . . .
O12 O 0.7174(3) 0.4908(3) 0.27642(17) 0.0290(11) Uani 1 1 d . . .
O24 O 0.7514(3) 0.1402(3) 0.32996(16) 0.0233(10) Uani 1 1 d . . .
O4 O 0.8518(3) -0.0516(3) 0.20159(17) 0.0273(10) Uani 1 1 d . . .
O16 O 0.3392(3) 0.4241(3) 0.21497(17) 0.0282(10) Uani 1 1 d . . .
O34 O 0.6118(3) 0.0476(3) 0.37395(16) 0.0286(11) Uani 1 1 d . . .
O2 O 0.8244(3) 0.0936(3) 0.10919(17) 0.0278(10) Uani 1 1 d . . .
O28 O 0.3691(3) 0.2813(3) 0.31040(17) 0.0289(11) Uani 1 1 d . . .
O3 O 0.7053(3) -0.0413(3) 0.22399(17) 0.0280(10) Uani 1 1 d . . .
O40 O 0.8367(3) 0.4479(3) 0.19197(18) 0.0303(11) Uani 1 1 d . . .
O11 O 0.7553(4) 0.3743(4) 0.34811(17) 0.0349(12) Uani 1 1 d . . .
O19 O 0.4026(3) 0.2367(3) 0.22009(17) 0.0277(10) Uani 1 1 d . . .
O1 O 0.6675(3) 0.1396(3) 0.10280(17) 0.0296(11) Uani 1 1 d . . .
O10 O 0.8980(4) 0.1791(4) 0.35372(18) 0.0358(12) Uani 1 1 d . . .
O41 O 0.9491(3) 0.2986(3) 0.19008(18) 0.0302(11) Uani 1 1 d . . .
O33 O 0.5870(3) 0.0054(3) 0.30838(17) 0.0289(11) Uani 1 1 d . . .
O13 O 0.6502(3) 0.5697(3) 0.18072(18) 0.0279(10) Uani 1 1 d . . .
O18 O 0.5045(3) 0.3117(3) 0.10261(17) 0.0300(11) Uani 1 1 d . . .
O9 O 0.9929(3) 0.1598(4) 0.28478(17) 0.0314(11) Uani 1 1 d . . .
O20 O 0.5469(3) 0.1385(3) 0.19388(17) 0.0268(10) Uani 1 1 d . . .
C40 C 0.3322(5) 0.5070(5) 0.2021(3) 0.0284(15) Uani 1 1 d . . .
C41 C 0.9101(5) -0.0352(5) 0.3475(2) 0.0244(14) Uani 1 1 d . . .
C42 C 0.9227(5) 0.3867(5) 0.1856(2) 0.0240(14) Uani 1 1 d . . .
C1 C 1.0030(5) -0.0825(5) 0.3301(3) 0.0303(15) Uani 1 1 d . . .
H1 H 1.0192 -0.0629 0.2961 0.036 Uiso 1 1 calc R . .
C44 C 0.5960(5) -0.0060(5) 0.3551(3) 0.0273(15) Uani 1 1 d . . .
C45 C 1.0398(5) 0.0498(5) 0.1758(2) 0.0242(14) Uani 1 1 d . . .
C46 C 0.7910(5) -0.0834(5) 0.2093(2) 0.0271(15) Uani 1 1 d . . .
C47 C 0.6796(5) 0.1780(5) 0.4927(2) 0.0265(15) Uani 1 1 d . . .
C48 C 0.8234(5) 0.3578(5) 0.0814(2) 0.0239(14) Uani 1 1 d . . .
C49 C 0.7412(5) 0.4578(5) 0.3225(3) 0.0305(16) Uani 1 1 d . . .
C50 C 0.3849(5) 0.4472(5) 0.0515(3) 0.0283(15) Uani 1 1 d . . .
C51 C 1.1418(5) -0.0022(5) 0.1547(3) 0.0277(15) Uani 1 1 d . . .
C52 C 0.3010(6) 0.4343(6) 0.0837(3) 0.0383(18) Uani 1 1 d . . .
H52A H 0.3154 0.3674 0.0924 0.057 Uiso 1 1 calc R . .
H52B H 0.2434 0.4720 0.0646 0.057 Uiso 1 1 calc R . .
H52C H 0.2919 0.4554 0.1143 0.057 Uiso 1 1 calc R . .
C53 C 0.7531(5) 0.1079(5) 0.0864(3) 0.0277(15) Uani 1 1 d . . .
C54 C 0.6841(5) 0.1918(5) 0.4345(3) 0.0280(15) Uani 1 1 d . . .
C55 C 0.4958(5) 0.4985(5) 0.3288(3) 0.0275(15) Uani 1 1 d . . .
C56 C 0.4846(5) 0.5912(5) 0.3065(3) 0.0300(16) Uani 1 1 d . . .
H56 H 0.5070 0.6059 0.2732 0.036 Uiso 1 1 calc R . .
C57 C 1.0652(5) 0.1120(6) 0.3642(3) 0.0362(17) Uani 1 1 d . . .
C58 C 0.8847(5) -0.0619(5) 0.3983(2) 0.0294(15) Uani 1 1 d . . .
H58 H 0.8227 -0.0272 0.4104 0.035 Uiso 1 1 calc R . .
C59 C 0.7724(5) 0.0907(5) 0.0327(3) 0.0335(17) Uani 1 1 d . . .
C60 C 1.0739(5) -0.1595(6) 0.3622(3) 0.0376(18) Uani 1 1 d . . .
C61 C 0.6919(6) 0.0759(5) 0.5186(3) 0.0355(17) Uani 1 1 d . . .
H61A H 0.6448 0.0659 0.5064 0.053 Uiso 1 1 calc R . .
H61B H 0.6833 0.0685 0.5548 0.053 Uiso 1 1 calc R . .
H61C H 0.7552 0.0294 0.5107 0.053 Uiso 1 1 calc R . .
C62 C 0.9194(5) 0.4232(5) -0.0010(3) 0.0319(16) Uani 1 1 d . . .
H62 H 0.9502 0.4456 -0.0296 0.038 Uiso 1 1 calc R . .
C63 C 0.4544(5) 0.1684(5) 0.2009(3) 0.0278(15) Uani 1 1 d . . .
C64 C 0.5819(5) 0.6111(5) 0.1509(3) 0.0304(16) Uani 1 1 d . . .
C65 C 0.4649(5) 0.4744(5) 0.3791(3) 0.0289(15) Uani 1 1 d . . .
H65 H 0.4746 0.4115 0.3939 0.035 Uiso 1 1 calc R . .
C66 C 0.4400(5) 0.6625(5) 0.3337(3) 0.0321(16) Uani 1 1 d . . .
C67 C 0.5984(6) -0.0974(5) 0.3912(3) 0.0357(18) Uani 1 1 d . . .
C68 C 0.8570(5) 0.4866(5) 0.0281(3) 0.0279(15) Uani 1 1 d . . .
C69 C 1.0013(5) 0.4201(5) 0.1711(3) 0.0306(16) Uani 1 1 d . . .
C70 C 0.7578(5) 0.1917(5) 0.5091(3) 0.0342(17) Uani 1 1 d . . .
H70A H 0.8195 0.1458 0.4990 0.051 Uiso 1 1 calc R . .
H70B H 0.7541 0.1820 0.5455 0.051 Uiso 1 1 calc R . .
H70C H 0.7493 0.2560 0.4933 0.051 Uiso 1 1 calc R . .
C71 C 0.5449(5) 0.7205(5) 0.1290(3) 0.0300(16) Uani 1 1 d . . .
C72 C 0.9783(5) 0.1534(5) 0.3315(3) 0.0309(16) Uani 1 1 d . . .
C73 C 0.3534(6) 0.5554(5) 0.0282(3) 0.0369(17) Uani 1 1 d . . .
H73A H 0.3443 0.5869 0.0548 0.055 Uiso 1 1 calc R . .
H73B H 0.2941 0.5837 0.0111 0.055 Uiso 1 1 calc R . .
H73C H 0.4022 0.5632 0.0043 0.055 Uiso 1 1 calc R . .
C74 C 0.8274(5) -0.1850(5) 0.2009(3) 0.0357(18) Uani 1 1 d . . .
C75 C 0.9375(5) 0.3276(5) 0.0110(3) 0.0329(16) Uani 1 1 d . . .
C76 C 0.4125(5) 0.1110(5) 0.1863(3) 0.0365(18) Uani 1 1 d . . .
C77 C 0.4667(5) 0.4021(5) 0.0870(2) 0.0281(15) Uani 1 1 d . . .
C78 C 0.3825(5) 0.2693(5) 0.3559(3) 0.0283(15) Uani 1 1 d . . .
C79 C 0.4098(5) 0.6367(5) 0.3837(3) 0.0350(17) Uani 1 1 d . . .
H79 H 0.3814 0.6833 0.4025 0.042 Uiso 1 1 calc R . .
C80 C 0.2338(5) 0.5935(5) 0.2054(3) 0.0368(18) Uani 1 1 d . . .
C81 C 1.0619(5) 0.3791(5) 0.1264(3) 0.0347(17) Uani 1 1 d . . .
H81A H 1.0908 0.3098 0.1363 0.052 Uiso 1 1 calc R . .
H81B H 1.1114 0.3994 0.1168 0.052 Uiso 1 1 calc R . .
H81C H 1.0216 0.4022 0.0980 0.052 Uiso 1 1 calc R . .
C82 C 0.9518(6) -0.1402(6) 0.4308(3) 0.0377(18) Uani 1 1 d . . .
C83 C 0.5803(5) 0.2535(6) 0.5055(3) 0.0387(19) Uani 1 1 d . . .
H83A H 0.5725 0.3168 0.4876 0.058 Uiso 1 1 calc R . .
H83B H 0.5740 0.2487 0.5415 0.058 Uiso 1 1 calc R . .
H83C H 0.5318 0.2425 0.4956 0.058 Uiso 1 1 calc R . .
C84 C 0.8889(5) 0.2949(5) 0.0527(3) 0.0291(15) Uani 1 1 d . . .
H84 H 0.9003 0.2308 0.0614 0.035 Uiso 1 1 calc R . .
C85 C 0.7553(6) 0.5207(5) 0.3492(3) 0.0354(18) Uani 1 1 d . . .
C86 C 0.4202(5) 0.5433(5) 0.4070(3) 0.0364(17) Uani 1 1 d . . .
C87 C 0.4133(6) 0.3933(6) 0.0086(3) 0.0403(19) Uani 1 1 d . . .
H87A H 0.4639 0.4032 -0.0125 0.060 Uiso 1 1 calc R . .
H87B H 0.3584 0.4178 -0.0116 0.060 Uiso 1 1 calc R . .
H87C H 0.4351 0.3255 0.0234 0.060 Uiso 1 1 calc R . .
C88 C 1.1572(6) 0.0533(8) 0.3373(3) 0.062(3) Uani 1 1 d . . .
H88A H 1.1544 -0.0013 0.3322 0.093 Uiso 1 1 calc R . .
H88B H 1.2112 0.0313 0.3578 0.093 Uiso 1 1 calc R . .
H88C H 1.1645 0.0928 0.3050 0.093 Uiso 1 1 calc R . .
C89 C 0.8360(6) 0.5912(5) 0.0142(3) 0.0385(18) Uani 1 1 d . . .
H89A H 0.8826 0.6003 -0.0110 0.058 Uiso 1 1 calc R . .
H89B H 0.8393 0.6091 0.0440 0.058 Uiso 1 1 calc R . .
H89C H 0.7728 0.6308 0.0007 0.058 Uiso 1 1 calc R . .
C91 C 0.7097(8) 0.6253(6) 0.3199(4) 0.064(3) Uani 1 1 d . . .
H91A H 0.7176 0.6638 0.3378 0.095 Uiso 1 1 calc R . .
H91B H 0.6424 0.6471 0.3166 0.095 Uiso 1 1 calc R . .
H91C H 0.7402 0.6312 0.2867 0.095 Uiso 1 1 calc R . .
C93 C 0.3832(6) 0.5208(6) 0.4611(3) 0.050(2) Uani 1 1 d . . .
H93A H 0.4026 0.4528 0.4726 0.075 Uiso 1 1 calc R . .
H93B H 0.3143 0.5559 0.4624 0.075 Uiso 1 1 calc R . .
H93C H 0.4094 0.5395 0.4828 0.075 Uiso 1 1 calc R . .
C94 C 1.0637(6) 0.3756(6) 0.2183(3) 0.0397(19) Uani 1 1 d . . .
H94A H 1.0261 0.4029 0.2460 0.060 Uiso 1 1 calc R . .
H94B H 1.1178 0.3892 0.2105 0.060 Uiso 1 1 calc R . .
H94C H 1.0861 0.3070 0.2277 0.060 Uiso 1 1 calc R . .
C95 C 1.0064(7) 0.2599(6) -0.0224(3) 0.055(2) Uani 1 1 d . . .
H95A H 1.0094 0.2971 -0.0563 0.083 Uiso 1 1 calc R . .
H95B H 0.9836 0.2152 -0.0233 0.083 Uiso 1 1 calc R . .
H95C H 1.0694 0.2249 -0.0085 0.083 Uiso 1 1 calc R . .
C96 C 0.3147(6) 0.1773(6) 0.4221(3) 0.052(2) Uani 1 1 d . . .
H96A H 0.3110 0.1462 0.3982 0.078 Uiso 1 1 calc R . .
H96B H 0.2654 0.1810 0.4483 0.078 Uiso 1 1 calc R . .
H96C H 0.3767 0.1408 0.4372 0.078 Uiso 1 1 calc R . .
C97 C 0.8086(5) 0.4529(5) 0.0697(2) 0.0260(15) Uani 1 1 d . . .
H97 H 0.7660 0.4943 0.0897 0.031 Uiso 1 1 calc R . .
C98 C 0.4245(6) 0.7653(5) 0.3095(3) 0.0405(19) Uani 1 1 d . . .
H98A H 0.3746 0.7963 0.2852 0.061 Uiso 1 1 calc R . .
H98B H 0.4831 0.7639 0.2925 0.061 Uiso 1 1 calc R . .
H98C H 0.4061 0.8004 0.3354 0.061 Uiso 1 1 calc R . .
C99 C 0.4582(6) 0.7634(6) 0.0955(3) 0.048(2) Uani 1 1 d . . .
H99A H 0.4070 0.7526 0.1154 0.072 Uiso 1 1 calc R . .
H99B H 0.4764 0.7329 0.0677 0.072 Uiso 1 1 calc R . .
H99C H 0.4370 0.8315 0.0825 0.072 Uiso 1 1 calc R . .
C100 C 0.3001(5) 0.2805(6) 0.3943(3) 0.0361(17) Uani 1 1 d . . .
C101 C 0.8792(6) -0.2546(5) 0.2498(3) 0.048(2) Uani 1 1 d . . .
H10A H 0.9068 -0.3199 0.2466 0.072 Uiso 1 1 calc R . .
H10B H 0.8340 -0.2464 0.2781 0.072 Uiso 1 1 calc R . .
H10C H 0.9292 -0.2411 0.2552 0.072 Uiso 1 1 calc R . .
C102 C 0.2095(6) 0.6606(6) 0.1506(4) 0.057(2) Uani 1 1 d . . .
H10D H 0.2573 0.6827 0.1386 0.086 Uiso 1 1 calc R . .
H10E H 0.1475 0.7150 0.1514 0.086 Uiso 1 1 calc R . .
H10F H 0.2088 0.6251 0.1282 0.086 Uiso 1 1 calc R . .
C103 C 0.5186(7) 0.7699(5) 0.1730(3) 0.050(2) Uani 1 1 d . . .
H10G H 0.5000 0.8375 0.1596 0.075 Uiso 1 1 calc R . .
H10H H 0.5732 0.7413 0.1940 0.075 Uiso 1 1 calc R . .
H10I H 0.4661 0.7619 0.1930 0.075 Uiso 1 1 calc R . .
C104 C 0.4563(9) 0.0910(9) 0.1335(4) 0.089(4) Uani 1 1 d . . .
H10J H 0.4348 0.0508 0.1250 0.133 Uiso 1 1 calc R . .
H10K H 0.5253 0.0587 0.1347 0.133 Uiso 1 1 calc R . .
H10L H 0.4361 0.1510 0.1081 0.133 Uiso 1 1 calc R . .
C105 C 0.9263(7) -0.1746(6) 0.4871(3) 0.053(2) Uani 1 1 d . . .
H10M H 0.8592 -0.1587 0.4907 0.079 Uiso 1 1 calc R . .
H10N H 0.9396 -0.1434 0.5075 0.079 Uiso 1 1 calc R . .
H10O H 0.9642 -0.2433 0.4981 0.079 Uiso 1 1 calc R . .
C106 C 1.0509(6) 0.0504(6) 0.4150(3) 0.0439(19) Uani 1 1 d . . .
H10P H 0.9913 0.0879 0.4310 0.066 Uiso 1 1 calc R . .
H10Q H 1.1031 0.0290 0.4366 0.066 Uiso 1 1 calc R . .
H10R H 1.0493 -0.0046 0.4096 0.066 Uiso 1 1 calc R . .
C2 C 1.0462(6) -0.1872(5) 0.4126(3) 0.0417(19) Uani 1 1 d . . .
H2 H 1.0919 -0.2385 0.4348 0.050 Uiso 1 1 calc R . .
C108 C 0.7382(7) 0.1888(6) -0.0033(3) 0.060(3) Uani 1 1 d . . .
H10S H 0.7476 0.1822 -0.0377 0.090 Uiso 1 1 calc R . .
H10T H 0.7740 0.2196 0.0014 0.090 Uiso 1 1 calc R . .
H10U H 0.6710 0.2271 0.0035 0.090 Uiso 1 1 calc R . .
C109 C 0.2392(7) 0.6458(7) 0.2407(4) 0.062(3) Uani 1 1 d . . .
H10V H 0.2523 0.6042 0.2744 0.093 Uiso 1 1 calc R . .
H10W H 0.1790 0.7025 0.2414 0.093 Uiso 1 1 calc R . .
H10$ H 0.2898 0.6642 0.2291 0.093 Uiso 1 1 calc R . .
C110 C 0.1568(6) 0.5594(7) 0.2211(4) 0.067(3) Uani 1 1 d . . .
H11A H 0.1554 0.5289 0.1962 0.100 Uiso 1 1 calc R . .
H11B H 0.0953 0.6137 0.2232 0.100 Uiso 1 1 calc R . .
H11C H 0.1712 0.5140 0.2536 0.100 Uiso 1 1 calc R . .
C112 C 0.5372(7) -0.1309(6) 0.3721(3) 0.049(2) Uani 1 1 d . . .
H11D H 0.5636 -0.1469 0.3401 0.074 Uiso 1 1 calc R . .
H11E H 0.4725 -0.0801 0.3678 0.074 Uiso 1 1 calc R . .
H11F H 0.5372 -0.1868 0.3965 0.074 Uiso 1 1 calc R . .
C113 C 0.8789(6) 0.0294(7) 0.0233(3) 0.050(2) Uani 1 1 d . . .
H11G H 0.8893 0.0184 -0.0102 0.075 Uiso 1 1 calc R . .
H11H H 0.9008 -0.0314 0.0481 0.075 Uiso 1 1 calc R . .
H11I H 0.9139 0.0624 0.0261 0.075 Uiso 1 1 calc R . .
C114 C 0.2051(6) 0.3345(6) 0.3679(3) 0.046(2) Uani 1 1 d . . .
H11J H 0.1947 0.3990 0.3508 0.069 Uiso 1 1 calc R . .
H11K H 0.1539 0.3371 0.3927 0.069 Uiso 1 1 calc R . .
H11L H 0.2063 0.3018 0.3435 0.069 Uiso 1 1 calc R . .
C116 C 0.5662(7) -0.0833(6) 0.4448(3) 0.053(2) Uani 1 1 d . . .
H11M H 0.5776 -0.1443 0.4679 0.079 Uiso 1 1 calc R . .
H11N H 0.4988 -0.0394 0.4455 0.079 Uiso 1 1 calc R . .
H11O H 0.6018 -0.0572 0.4549 0.079 Uiso 1 1 calc R . .
C117 C 0.3025(7) 0.3322(8) 0.4323(3) 0.061(3) Uani 1 1 d . . .
H11P H 0.3627 0.2955 0.4492 0.091 Uiso 1 1 calc R . .
H11Q H 0.2507 0.3381 0.4571 0.091 Uiso 1 1 calc R . .
H11R H 0.2954 0.3953 0.4146 0.091 Uiso 1 1 calc R . .
C119 C 0.4446(8) 0.0152(7) 0.2249(5) 0.078(4) Uani 1 1 d . . .
H11S H 0.4307 0.0258 0.2586 0.117 Uiso 1 1 calc R . .
H11T H 0.5126 -0.0234 0.2205 0.117 Uiso 1 1 calc R . .
H11U H 0.4111 -0.0178 0.2201 0.117 Uiso 1 1 calc R . .
C121 C 0.7444(6) -0.2020(6) 0.1941(4) 0.053(2) Uani 1 1 d . . .
H12A H 0.7135 -0.1602 0.1628 0.080 Uiso 1 1 calc R . .
H12B H 0.6989 -0.1884 0.2221 0.080 Uiso 1 1 calc R . .
H12C H 0.7681 -0.2680 0.1931 0.080 Uiso 1 1 calc R . .
C123 C 0.9565(6) 0.5303(5) 0.1571(3) 0.048(2) Uani 1 1 d . . .
H12D H 0.9203 0.5555 0.1269 0.072 Uiso 1 1 calc R . .
H12E H 1.0065 0.5499 0.1512 0.072 Uiso 1 1 calc R . .
H12F H 0.9145 0.5548 0.1846 0.072 Uiso 1 1 calc R . .
C126 C 1.1572(7) 0.0721(7) 0.1110(4) 0.065(3) Uani 1 1 d . . .
H12G H 1.2238 0.0460 0.1001 0.097 Uiso 1 1 calc R . .
H12H H 1.1393 0.1294 0.1220 0.097 Uiso 1 1 calc R . .
H12I H 1.1183 0.0877 0.0831 0.097 Uiso 1 1 calc R . .
C128 C 0.7036(6) -0.1755(6) 0.3912(4) 0.054(2) Uani 1 1 d . . .
H12J H 0.7440 -0.1551 0.4018 0.082 Uiso 1 1 calc R . .
H12K H 0.7233 -0.1854 0.3574 0.082 Uiso 1 1 calc R . .
H12L H 0.7093 -0.2349 0.4142 0.082 Uiso 1 1 calc R . .
C131 C 0.7052(11) 0.5135(9) 0.4020(4) 0.105(5) Uani 1 1 d . . .
H13A H 0.7352 0.4481 0.4218 0.157 Uiso 1 1 calc R . .
H13B H 0.6385 0.5331 0.3983 0.157 Uiso 1 1 calc R . .
H13C H 0.7105 0.5550 0.4189 0.157 Uiso 1 1 calc R . .
C132 C 0.7167(7) 0.0391(7) 0.0262(3) 0.055(2) Uani 1 1 d . . .
H13D H 0.6491 0.0777 0.0319 0.083 Uiso 1 1 calc R . .
H13E H 0.7381 -0.0225 0.0503 0.083 Uiso 1 1 calc R . .
H13F H 0.7279 0.0297 -0.0077 0.083 Uiso 1 1 calc R . .
C133 C 0.6278(6) 0.7368(6) 0.0977(3) 0.052(2) Uani 1 1 d . . .
H13G H 0.6401 0.7144 0.0672 0.078 Uiso 1 1 calc R . .
H13H H 0.6846 0.7018 0.1174 0.078 Uiso 1 1 calc R . .
H13I H 0.6105 0.8045 0.0887 0.078 Uiso 1 1 calc R . .
C135 C 1.0688(7) 0.2004(7) 0.3729(3) 0.053(2) Uani 1 1 d . . .
H13J H 1.0756 0.2404 0.3406 0.080 Uiso 1 1 calc R . .
H13K H 1.1227 0.1787 0.3933 0.080 Uiso 1 1 calc R . .
H13L H 1.0104 0.2369 0.3900 0.080 Uiso 1 1 calc R . .
C137 C 1.1552(6) -0.0865(6) 0.1359(4) 0.057(3) Uani 1 1 d . . .
H13M H 1.1415 -0.1311 0.1634 0.085 Uiso 1 1 calc R . .
H13N H 1.2204 -0.1183 0.1237 0.085 Uiso 1 1 calc R . .
H13O H 1.1122 -0.0636 0.1088 0.085 Uiso 1 1 calc R . .
C139 C 1.1765(6) -0.2133(7) 0.3447(4) 0.059(3) Uani 1 1 d . . .
H13P H 1.1801 -0.2005 0.3082 0.088 Uiso 1 1 calc R . .
H13Q H 1.1989 -0.2813 0.3589 0.088 Uiso 1 1 calc R . .
H13R H 1.2158 -0.1924 0.3559 0.088 Uiso 1 1 calc R . .
C142 C 0.8585(7) 0.4829(9) 0.3539(6) 0.111(6) Uani 1 1 d . . .
H14A H 0.8892 0.4846 0.3206 0.167 Uiso 1 1 calc R . .
H14B H 0.8846 0.4175 0.3740 0.167 Uiso 1 1 calc R . .
H14C H 0.8697 0.5218 0.3701 0.167 Uiso 1 1 calc R . .
C143 C 0.8991(7) -0.1983(6) 0.1561(3) 0.053(2) Uani 1 1 d . . .
H14D H 0.8660 -0.1584 0.1251 0.079 Uiso 1 1 calc R . .
H14E H 0.9301 -0.2648 0.1545 0.079 Uiso 1 1 calc R . .
H14F H 0.9465 -0.1803 0.1603 0.079 Uiso 1 1 calc R . .
C147 C 0.3059(7) 0.1685(7) 0.1821(5) 0.087(4) Uani 1 1 d . . .
H14G H 0.2905 0.2317 0.1605 0.130 Uiso 1 1 calc R . .
H14H H 0.2768 0.1744 0.2154 0.130 Uiso 1 1 calc R . .
H14I H 0.2818 0.1366 0.1679 0.130 Uiso 1 1 calc R . .
C149 C 1.2128(6) -0.0355(7) 0.1959(4) 0.058(3) Uani 1 1 d . . .
H14J H 1.2091 -0.0881 0.2218 0.087 Uiso 1 1 calc R . .
H14K H 1.1972 0.0170 0.2107 0.087 Uiso 1 1 calc R . .
H14L H 1.2768 -0.0565 0.1811 0.087 Uiso 1 1 calc R . .
Cl1 Cl 0.9428(4) 0.6075(3) 0.44549(17) 0.1364(15) Uani 1 1 d . . .
C5A C 0.9567(8) 0.6643(8) 0.3857(4) 0.079(3) Uani 1 1 d . . .
H5A1 H 0.9409 0.7301 0.3851 0.095 Uiso 1 1 calc R . .
H5A2 H 0.9112 0.6673 0.3647 0.095 Uiso 1 1 calc R . .
Cl2 Cl 1.0709(4) 0.6109(3) 0.3591(2) 0.162(2) Uani 1 1 d . . .
O2W O 0.3493(6) 0.1084(8) 0.0258(3) 0.073(4) Uani 0.80(2) 1 d P . .
H2W1 H 0.3318 0.1160 0.0607 0.109 Uiso 1 1 d . . .
H2W2 H 0.3062 0.0893 0.0165 0.109 Uiso 1 1 d . . .
O1W O 0.4748(7) 0.0179(6) 0.0211(3) 0.096(4) Uani 1.00(2) 1 d . . .
H1W1 H 0.5124 0.0381 0.0345 0.115 Uiso 1 1 d . . .
H1W2 H 0.4788 0.0000 0.0476 0.115 Uiso 1 1 d . . .

loop_
_atom_site_aniso_label
_atom_site_aniso_U_11
_atom_site_aniso_U_22
_atom_site_aniso_U_33
_atom_site_aniso_U_23
_atom_site_aniso_U_13
_atom_site_aniso_U_12
Fe1 0.0195(5) 0.0218(5) 0.0253(5) -0.0090(4) 0.0019(4) -0.0086(4)
Fe2 0.0190(5) 0.0217(5) 0.0232(5) -0.0078(4) 0.0021(4) -0.0089(4)
Fe3 0.0211(5) 0.0241(5) 0.0239(5) -0.0095(4) 0.0026(4) -0.0112(4)
Fe4 0.0185(5) 0.0220(5) 0.0250(5) -0.0088(4) 0.0028(4) -0.0088(4)
Fe5 0.0203(5) 0.0212(5) 0.0258(5) -0.0093(4) 0.0020(4) -0.0095(4)
Fe6 0.0199(5) 0.0224(5) 0.0262(5) -0.0095(4) 0.0027(4) -0.0092(4)
Fe7 0.0200(5) 0.0237(5) 0.0250(5) -0.0101(4) 0.0025(4) -0.0093(4)
Fe8 0.0217(5) 0.0244(5) 0.0242(5) -0.0087(4) 0.0027(4) -0.0107(4)
Fe9 0.0210(5) 0.0229(5) 0.0272(5) -0.0076(4) 0.0012(4) -0.0089(4)
P1 0.0185(9) 0.0209(8) 0.0233(8) -0.0087(7) 0.0034(7) -0.0098(7)
P2 0.0197(9) 0.0216(8) 0.0205(8) -0.0066(7) 0.0006(7) -0.0073(7)
P3 0.0183(9) 0.0199(8) 0.0223(8) -0.0057(7) 0.0000(7) -0.0073(7)
O23 0.017(2) 0.030(2) 0.023(2) -0.0102(19) 0.0023(18) -0.013(2)
O37 0.027(3) 0.019(2) 0.018(2) -0.0046(18) -0.0008(19) -0.006(2)
O31 0.021(3) 0.024(2) 0.025(2) -0.0103(19) 0.0030(19) -0.010(2)
O36 0.019(2) 0.019(2) 0.027(2) -0.0073(19) 0.0007(19) -0.005(2)
O27 0.023(3) 0.026(2) 0.024(2) -0.0117(19) 0.0062(19) -0.010(2)
O26 0.018(2) 0.027(2) 0.022(2) -0.0071(19) 0.0005(18) -0.010(2)
O32 0.015(2) 0.024(2) 0.022(2) -0.0065(19) -0.0001(18) -0.0035(19)
O21 0.020(2) 0.025(2) 0.024(2) -0.0067(19) -0.0049(19) -0.008(2)
O30 0.015(2) 0.024(2) 0.030(2) -0.0117(19) 0.0020(19) -0.005(2)
O22 0.019(2) 0.021(2) 0.025(2) -0.0067(19) -0.0021(19) -0.006(2)
O35 0.019(2) 0.026(2) 0.023(2) -0.0113(19) 0.0074(19) -0.010(2)
O5 0.018(2) 0.028(3) 0.034(3) -0.015(2) 0.005(2) -0.008(2)
O15 0.025(3) 0.024(3) 0.034(3) -0.009(2) -0.001(2) -0.007(2)
O14 0.029(3) 0.025(2) 0.030(2) -0.003(2) -0.003(2) -0.013(2)
O29 0.019(3) 0.030(3) 0.031(2) -0.010(2) 0.002(2) -0.009(2)
O6 0.022(3) 0.026(3) 0.035(3) -0.012(2) 0.003(2) -0.013(2)
O17 0.027(3) 0.026(3) 0.027(2) -0.008(2) -0.003(2) -0.008(2)
O25 0.017(2) 0.023(2) 0.031(2) -0.0087(19) -0.0005(19) -0.007(2)
O38 0.023(3) 0.034(3) 0.022(2) -0.009(2) 0.001(2) -0.013(2)
O39 0.032(3) 0.034(3) 0.023(2) -0.010(2) 0.003(2) -0.019(2)
O12 0.037(3) 0.025(3) 0.026(2) -0.009(2) 0.002(2) -0.014(2)
O24 0.019(2) 0.027(2) 0.025(2) -0.0085(19) 0.0008(19) -0.010(2)
O4 0.021(3) 0.021(2) 0.038(3) -0.008(2) 0.002(2) -0.008(2)
O16 0.031(3) 0.021(2) 0.031(2) -0.006(2) -0.004(2) -0.010(2)
O34 0.036(3) 0.031(3) 0.024(2) -0.008(2) 0.002(2) -0.019(2)
O2 0.021(3) 0.035(3) 0.028(2) -0.014(2) 0.003(2) -0.011(2)
O28 0.026(3) 0.035(3) 0.029(2) -0.011(2) 0.000(2) -0.016(2)
O3 0.026(3) 0.029(3) 0.034(3) -0.015(2) 0.005(2) -0.014(2)
O40 0.021(3) 0.029(3) 0.040(3) -0.009(2) 0.003(2) -0.012(2)
O11 0.051(3) 0.040(3) 0.026(2) -0.012(2) 0.007(2) -0.030(3)
O19 0.023(3) 0.027(3) 0.036(3) -0.010(2) 0.000(2) -0.013(2)
O1 0.026(3) 0.033(3) 0.034(3) -0.018(2) 0.004(2) -0.014(2)
O10 0.023(3) 0.055(3) 0.029(3) -0.011(2) 0.000(2) -0.017(3)
O41 0.029(3) 0.026(3) 0.038(3) -0.013(2) 0.009(2) -0.015(2)
O33 0.031(3) 0.029(3) 0.029(2) -0.011(2) 0.005(2) -0.015(2)
O13 0.024(3) 0.020(2) 0.037(3) -0.005(2) -0.005(2) -0.006(2)
O18 0.027(3) 0.027(3) 0.036(3) -0.008(2) -0.003(2) -0.012(2)
O9 0.020(3) 0.042(3) 0.029(3) -0.016(2) -0.002(2) -0.007(2)
O20 0.020(3) 0.032(3) 0.030(2) -0.010(2) -0.003(2) -0.010(2)
C40 0.015(4) 0.035(4) 0.034(4) -0.013(3) 0.003(3) -0.008(3)
C41 0.021(4) 0.022(3) 0.024(3) -0.002(3) -0.004(3) -0.006(3)
C42 0.020(4) 0.028(4) 0.022(3) -0.006(3) 0.000(3) -0.010(3)
C1 0.027(4) 0.029(4) 0.032(4) -0.004(3) -0.003(3) -0.012(3)
C44 0.022(4) 0.033(4) 0.029(4) -0.012(3) 0.006(3) -0.014(3)
C45 0.021(4) 0.023(3) 0.024(3) -0.008(3) 0.004(3) -0.008(3)
C46 0.027(4) 0.029(4) 0.023(3) -0.006(3) -0.004(3) -0.010(3)
C47 0.025(4) 0.031(4) 0.022(3) -0.008(3) 0.006(3) -0.013(3)
C48 0.021(4) 0.030(4) 0.017(3) -0.001(3) -0.004(3) -0.010(3)
C49 0.026(4) 0.035(4) 0.039(4) -0.020(3) 0.018(3) -0.020(3)
C50 0.024(4) 0.028(4) 0.032(4) -0.001(3) -0.006(3) -0.012(3)
C51 0.018(4) 0.030(4) 0.034(4) -0.015(3) 0.007(3) -0.008(3)
C52 0.032(5) 0.051(5) 0.036(4) -0.012(4) -0.001(3) -0.021(4)
C53 0.022(4) 0.030(4) 0.031(4) -0.014(3) 0.001(3) -0.009(3)
C54 0.025(4) 0.028(4) 0.031(4) -0.018(3) 0.008(3) -0.008(3)
C55 0.020(4) 0.023(3) 0.037(4) -0.012(3) 0.002(3) -0.006(3)
C56 0.024(4) 0.034(4) 0.037(4) -0.013(3) 0.003(3) -0.015(3)
C57 0.022(4) 0.049(5) 0.037(4) -0.014(4) -0.002(3) -0.014(4)
C58 0.028(4) 0.030(4) 0.027(3) -0.007(3) -0.007(3) -0.008(3)
C59 0.027(4) 0.042(4) 0.033(4) -0.024(3) 0.007(3) -0.011(4)
C60 0.027(4) 0.037(4) 0.041(4) -0.011(4) 0.005(3) -0.010(4)
C61 0.037(5) 0.048(5) 0.022(3) -0.005(3) -0.001(3) -0.023(4)
C62 0.021(4) 0.041(4) 0.029(4) -0.005(3) 0.007(3) -0.015(3)
C63 0.028(4) 0.027(4) 0.029(3) -0.008(3) 0.002(3) -0.013(3)
C64 0.026(4) 0.030(4) 0.031(4) -0.013(3) 0.009(3) -0.010(3)
C65 0.031(4) 0.029(4) 0.032(4) -0.014(3) 0.003(3) -0.015(3)
C66 0.022(4) 0.028(4) 0.044(4) -0.013(3) -0.005(3) -0.006(3)
C67 0.046(5) 0.038(4) 0.028(4) -0.006(3) 0.001(3) -0.025(4)
C68 0.025(4) 0.025(4) 0.031(4) -0.004(3) 0.002(3) -0.011(3)
C69 0.025(4) 0.029(4) 0.040(4) -0.009(3) 0.002(3) -0.015(3)
C70 0.037(5) 0.036(4) 0.029(4) -0.007(3) -0.006(3) -0.015(4)
C71 0.029(4) 0.020(3) 0.042(4) -0.004(3) -0.002(3) -0.014(3)
C72 0.032(4) 0.026(4) 0.037(4) -0.008(3) -0.004(3) -0.014(3)
C73 0.032(4) 0.037(4) 0.045(4) -0.010(4) -0.009(4) -0.016(4)
C74 0.031(4) 0.028(4) 0.051(5) -0.019(4) 0.010(4) -0.014(3)
C75 0.025(4) 0.032(4) 0.031(4) -0.012(3) 0.003(3) -0.003(3)
C76 0.027(4) 0.033(4) 0.058(5) -0.023(4) 0.007(4) -0.017(4)
C77 0.032(4) 0.030(4) 0.020(3) -0.006(3) 0.004(3) -0.014(3)
C78 0.019(4) 0.036(4) 0.033(4) -0.016(3) 0.007(3) -0.014(3)
C79 0.027(4) 0.038(4) 0.041(4) -0.023(4) 0.002(3) -0.009(3)
C80 0.017(4) 0.038(4) 0.052(5) -0.014(4) 0.005(3) -0.009(3)
C81 0.023(4) 0.041(4) 0.037(4) -0.006(3) 0.001(3) -0.016(4)
C82 0.044(5) 0.041(4) 0.033(4) -0.015(3) 0.001(4) -0.020(4)
C83 0.038(5) 0.052(5) 0.034(4) -0.024(4) 0.012(3) -0.024(4)
C84 0.027(4) 0.028(4) 0.031(4) -0.009(3) 0.000(3) -0.011(3)
C85 0.042(5) 0.035(4) 0.040(4) -0.020(3) 0.011(4) -0.023(4)
C86 0.028(4) 0.036(4) 0.038(4) -0.019(3) 0.004(3) -0.006(3)
C87 0.043(5) 0.055(5) 0.034(4) -0.019(4) 0.006(4) -0.029(4)
C88 0.026(5) 0.093(8) 0.046(5) -0.023(5) -0.007(4) -0.005(5)
C89 0.041(5) 0.030(4) 0.045(4) -0.005(3) 0.006(4) -0.021(4)
C91 0.084(8) 0.045(5) 0.081(7) -0.029(5) -0.002(6) -0.038(6)
C93 0.052(6) 0.056(5) 0.037(4) -0.029(4) 0.017(4) -0.016(5)
C94 0.035(5) 0.056(5) 0.039(4) -0.014(4) -0.004(3) -0.027(4)
C95 0.055(6) 0.048(5) 0.050(5) -0.021(4) 0.029(4) -0.018(5)
C96 0.034(5) 0.055(6) 0.059(5) 0.008(4) -0.002(4) -0.027(5)
C97 0.015(3) 0.034(4) 0.027(3) -0.012(3) -0.003(3) -0.006(3)
C98 0.039(5) 0.029(4) 0.055(5) -0.020(4) 0.006(4) -0.013(4)
C99 0.040(5) 0.034(5) 0.065(6) -0.011(4) -0.017(4) -0.010(4)
C100 0.026(4) 0.049(5) 0.036(4) -0.015(4) 0.007(3) -0.019(4)
C101 0.049(5) 0.026(4) 0.059(5) -0.007(4) 0.005(4) -0.013(4)
C102 0.035(5) 0.038(5) 0.081(7) -0.017(5) -0.019(5) 0.004(4)
C103 0.062(6) 0.022(4) 0.057(5) -0.016(4) -0.003(5) -0.008(4)
C104 0.091(9) 0.138(11) 0.095(8) -0.086(8) 0.030(7) -0.075(9)
C105 0.060(6) 0.045(5) 0.033(4) -0.005(4) -0.007(4) -0.009(5)
C106 0.040(5) 0.047(5) 0.043(5) -0.009(4) -0.011(4) -0.017(4)
C2 0.036(5) 0.028(4) 0.048(5) -0.005(4) -0.012(4) -0.002(4)
C108 0.069(7) 0.052(6) 0.040(5) -0.014(4) -0.003(5) -0.012(5)
C109 0.049(6) 0.049(6) 0.077(7) -0.038(5) -0.006(5) -0.001(5)
C110 0.022(5) 0.042(5) 0.117(9) -0.017(6) 0.011(5) -0.004(4)
C112 0.067(6) 0.054(5) 0.046(5) -0.011(4) 0.003(4) -0.044(5)
C113 0.038(5) 0.064(6) 0.032(4) -0.023(4) 0.007(4) -0.007(4)
C114 0.038(5) 0.046(5) 0.052(5) -0.019(4) 0.012(4) -0.018(4)
C116 0.086(7) 0.055(6) 0.030(4) -0.010(4) 0.012(4) -0.046(6)
C117 0.043(6) 0.095(8) 0.055(5) -0.050(6) 0.022(4) -0.029(5)
C119 0.081(8) 0.043(6) 0.123(10) 0.006(6) -0.046(7) -0.039(6)
C121 0.051(6) 0.037(5) 0.081(7) -0.020(5) -0.018(5) -0.019(4)
C123 0.046(5) 0.031(4) 0.067(6) -0.004(4) 0.002(4) -0.023(4)
C126 0.047(6) 0.072(7) 0.070(6) -0.028(5) 0.032(5) -0.027(5)
C128 0.047(6) 0.031(5) 0.071(6) 0.002(4) -0.014(5) -0.011(4)
C131 0.232(16) 0.112(10) 0.041(5) -0.038(6) 0.025(8) -0.131(11)
C132 0.063(6) 0.075(7) 0.043(5) -0.027(5) 0.008(4) -0.039(6)
C133 0.051(6) 0.041(5) 0.063(6) -0.003(4) 0.012(5) -0.029(5)
C135 0.066(6) 0.081(7) 0.037(4) -0.001(4) -0.011(4) -0.057(6)
C137 0.029(5) 0.054(6) 0.097(7) -0.053(5) 0.020(5) -0.015(4)
C139 0.026(5) 0.061(6) 0.064(6) -0.018(5) -0.007(4) 0.003(4)
C142 0.044(7) 0.088(9) 0.232(17) -0.100(10) -0.033(9) -0.011(6)
C143 0.072(7) 0.044(5) 0.047(5) -0.029(4) 0.020(5) -0.026(5)
C147 0.038(6) 0.055(6) 0.179(13) -0.052(8) -0.030(7) -0.009(5)
C149 0.023(5) 0.073(7) 0.066(6) -0.030(5) 0.011(4) -0.008(4)
Cl1 0.168(4) 0.124(3) 0.111(3) -0.015(3) -0.009(3) -0.068(3)
C5A 0.088(9) 0.074(8) 0.079(8) -0.033(6) -0.021(7) -0.025(7)
Cl2 0.156(4) 0.099(3) 0.205(5) -0.074(3) 0.059(4) -0.036(3)
O2W 0.082(8) 0.159(10) 0.033(4) -0.021(5) 0.015(4) -0.105(8)
O1W 0.149(10) 0.091(7) 0.050(5) -0.017(4) -0.005(5) -0.056(7)

loop_
_atom_type_symbol
_atom_type_description
_atom_type_scat_dispersion_real
_atom_type_scat_dispersion_imag
_atom_type_scat_source
C C 0.0033 0.0016 'International Tables Vol C Tables 4.2.6.8 and 6.1.1.4'
H H 0.0000 0.0000 'International Tables Vol C Tables 4.2.6.8 and 6.1.1.4'
O O 0.0106 0.0060 'International Tables Vol C Tables 4.2.6.8 and 6.1.1.4'
P P 0.1023 0.0942 'International Tables Vol C Tables 4.2.6.8 and 6.1.1.4'
Fe Fe 0.3463 0.8444 'International Tables Vol C Tables 4.2.6.8 and 6.1.1.4'
Cl Cl 0.1484 0.1585 'International Tables Vol C Tables 4.2.6.8 and 6.1.1.4'

loop_
_geom_angle_atom_site_label_1
_geom_angle_atom_site_label_2
_geom_angle_atom_site_label_3
_geom_angle
_geom_angle_site_symmetry_1
_geom_angle_site_symmetry_3
_geom_angle_publ_flag
O36 Fe1 O37 88.64(18) . . ?
O36 Fe1 O30 96.30(17) . . ?
O37 Fe1 O30 96.43(17) . . ?
O36 Fe1 O19 99.80(18) . . ?
O37 Fe1 O19 99.37(18) . . ?
O30 Fe1 O19 157.62(18) . . ?
O36 Fe1 O16 91.72(18) . . ?
O37 Fe1 O16 179.35(17) . . ?
O30 Fe1 O16 82.99(18) . . ?
O19 Fe1 O16 81.10(18) . . ?
O36 Fe1 O28 179.04(18) . . ?
O37 Fe1 O28 91.08(18) . . ?
O30 Fe1 O28 82.82(17) . . ?
O19 Fe1 O28 81.15(17) . . ?
O16 Fe1 O28 88.55(19) . . ?
O35 Fe2 O41 94.93(18) . . ?
O35 Fe2 O9 96.43(18) . . ?
O41 Fe2 O9 91.4(2) . . ?
O35 Fe2 O6 175.75(18) . . ?
O41 Fe2 O6 82.05(18) . . ?
O9 Fe2 O6 80.71(18) . . ?
O35 Fe2 O23 96.87(18) . . ?
O41 Fe2 O23 91.64(18) . . ?
O9 Fe2 O23 166.06(18) . . ?
O6 Fe2 O23 86.23(17) . . ?
O35 Fe2 O26 97.01(17) . . ?
O41 Fe2 O26 166.07(17) . . ?
O9 Fe2 O26 94.39(19) . . ?
O6 Fe2 O26 86.37(17) . . ?
O23 Fe2 O26 79.85(16) . . ?
O35 Fe3 O11 94.45(18) . . ?
O35 Fe3 O10 96.05(19) . . ?
O11 Fe3 O10 92.2(2) . . ?
O35 Fe3 O38 174.98(18) . . ?
O11 Fe3 O38 81.04(18) . . ?
O10 Fe3 O38 81.99(19) . . ?
O35 Fe3 O31 96.34(18) . . ?
O11 Fe3 O31 96.96(19) . . ?
O10 Fe3 O31 163.95(19) . . ?
O38 Fe3 O31 86.44(18) . . ?
O35 Fe3 O24 97.05(17) . . ?
O11 Fe3 O24 167.67(18) . . ?
O10 Fe3 O24 90.99(19) . . ?
O38 Fe3 O24 87.63(17) . . ?
O31 Fe3 O24 77.39(17) . . ?
O35 Fe4 O12 95.92(18) . . ?
O35 Fe4 O40 95.39(19) . . ?
O12 Fe4 O40 87.82(19) . . ?
O35 Fe4 O27 93.40(18) . . ?
O12 Fe4 O27 168.86(19) . . ?
O40 Fe4 O27 97.38(18) . . ?
O35 Fe4 O13 177.65(18) . . ?
O12 Fe4 O13 84.45(18) . . ?
O40 Fe4 O13 82.30(19) . . ?
O27 Fe4 O13 86.49(18) . . ?
O35 Fe4 O32 97.56(17) . . ?
O12 Fe4 O32 93.37(18) . . ?
O40 Fe4 O32 166.80(19) . . ?
O27 Fe4 O32 79.34(17) . . ?
O13 Fe4 O32 84.73(18) . . ?
O21 Fe5 O37 95.53(18) . . ?
O21 Fe5 O25 91.64(18) . . ?
O37 Fe5 O25 99.85(17) . . ?
O21 Fe5 O33 176.91(18) . . ?
O37 Fe5 O33 87.51(18) . . ?
O25 Fe5 O33 87.22(18) . . ?
O21 Fe5 O3 91.48(18) . . ?
O37 Fe5 O3 170.67(19) . . ?
O25 Fe5 O3 86.07(18) . . ?
O33 Fe5 O3 85.57(18) . . ?
O21 Fe5 O20 78.84(18) . . ?
O37 Fe5 O20 91.25(18) . . ?
O25 Fe5 O20 166.07(17) . . ?
O33 Fe5 O20 101.76(18) . . ?
O3 Fe5 O20 84.06(18) . . ?
O21 Fe6 O4 96.07(19) . . ?
O21 Fe6 O2 98.27(19) . . ?
O4 Fe6 O2 91.64(19) . . ?
O21 Fe6 O5 173.76(18) . . ?
O4 Fe6 O5 87.52(18) . . ?
O2 Fe6 O5 86.70(18) . . ?
O21 Fe6 O23 87.90(17) . . ?
O4 Fe6 O23 173.26(18) . . ?
O2 Fe6 O23 93.18(17) . . ?
O5 Fe6 O23 88.06(17) . . ?
O21 Fe6 O26 88.60(17) . . ?
O4 Fe6 O26 99.64(18) . . ?
O2 Fe6 O26 166.13(17) . . ?
O5 Fe6 O26 85.76(17) . . ?
O23 Fe6 O26 74.94(16) . . ?
O21 Fe7 O36 94.83(18) . . ?
O21 Fe7 O22 94.52(18) . . ?
O36 Fe7 O22 95.97(17) . . ?
O21 Fe7 O18 172.11(19) . . ?
O36 Fe7 O18 87.22(19) . . ?
O22 Fe7 O18 92.84(18) . . ?
O21 Fe7 O1 91.52(19) . . ?
O36 Fe7 O1 173.07(19) . . ?
O22 Fe7 O1 86.28(17) . . ?
O18 Fe7 O1 86.13(19) . . ?
O21 Fe7 O20 77.82(18) . . ?
O36 Fe7 O20 92.30(17) . . ?
O22 Fe7 O20 169.20(18) . . ?
O18 Fe7 O20 94.49(18) . . ?
O1 Fe7 O20 86.31(17) . . ?
O37 Fe8 O29 97.34(19) . . ?
O37 Fe8 O34 92.48(18) . . ?
O29 Fe8 O34 93.96(19) . . ?
O37 Fe8 O39 177.05(19) . . ?
O29 Fe8 O39 84.33(19) . . ?
O34 Fe8 O39 84.97(18) . . ?
O37 Fe8 O24 95.29(18) . . ?
O29 Fe8 O24 163.03(17) . . ?
O34 Fe8 O24 96.78(18) . . ?
O39 Fe8 O24 83.56(17) . . ?
O37 Fe8 O31 95.14(17) . . ?
O29 Fe8 O31 95.76(17) . . ?
O34 Fe8 O31 166.78(18) . . ?
O39 Fe8 O31 87.09(17) . . ?
O24 Fe8 O31 71.79(16) . . ?
O36 Fe9 O15 100.70(19) . . ?
O36 Fe9 O14 174.19(19) . . ?
O15 Fe9 O14 85.05(19) . . ?
O36 Fe9 O17 90.32(19) . . ?
O15 Fe9 O17 90.31(19) . . ?
O14 Fe9 O17 88.83(18) . . ?
O36 Fe9 O32 92.38(17) . . ?
O15 Fe9 O32 89.24(17) . . ?
O14 Fe9 O32 88.48(17) . . ?
O17 Fe9 O32 177.30(17) . . ?
O36 Fe9 O27 94.33(17) . . ?
O15 Fe9 O27 155.30(17) . . ?
O14 Fe9 O27 80.54(17) . . ?
O17 Fe9 O27 109.23(17) . . ?
O32 Fe9 O27 70.51(15) . . ?
O30 P1 O32 110.5(2) . . ?
O30 P1 O31 109.2(2) . . ?
O32 P1 O31 111.0(2) . . ?
O30 P1 C55 107.6(3) . . ?
O32 P1 C55 110.3(3) . . ?
O31 P1 C55 108.2(3) . . ?
O22 P2 O27 108.9(2) . . ?
O22 P2 O23 110.8(2) . . ?
O27 P2 O23 110.8(2) . . ?
O22 P2 C48 108.7(3) . . ?
O27 P2 C48 110.0(3) . . ?
O23 P2 C48 107.6(3) . . ?
O25 P3 O24 108.7(2) . . ?
O25 P3 O26 111.3(2) . . ?
O24 P3 O26 111.2(2) . . ?
O25 P3 C41 106.8(3) . . ?
O24 P3 C41 110.6(3) . . ?
O26 P3 C41 108.3(3) . . ?
P2 O23 Fe2 130.1(2) . . ?
P2 O23 Fe6 123.3(2) . . ?
Fe2 O23 Fe6 101.44(19) . . ?
Fe8 O37 Fe5 118.7(2) . . ?
Fe8 O37 Fe1 118.8(2) . . ?
Fe5 O37 Fe1 122.2(2) . . ?
P1 O31 Fe3 132.4(3) . . ?
P1 O31 Fe8 120.9(2) . . ?
Fe3 O31 Fe8 102.75(18) . . ?
Fe9 O36 Fe1 119.6(2) . . ?
Fe9 O36 Fe7 118.0(2) . . ?
Fe1 O36 Fe7 120.7(2) . . ?
P2 O27 Fe4 136.1(3) . . ?
P2 O27 Fe9 117.7(2) . . ?
Fe4 O27 Fe9 102.41(17) . . ?
P3 O26 Fe2 134.1(2) . . ?
P3 O26 Fe6 119.1(2) . . ?
Fe2 O26 Fe6 98.87(17) . . ?
P1 O32 Fe4 130.7(3) . . ?
P1 O32 Fe9 120.8(2) . . ?
Fe4 O32 Fe9 102.88(17) . . ?
Fe6 O21 Fe7 122.2(2) . . ?
Fe6 O21 Fe5 123.4(2) . . ?
Fe7 O21 Fe5 107.3(2) . . ?
P1 O30 Fe1 128.5(3) . . ?
P2 O22 Fe7 126.5(3) . . ?
Fe2 O35 Fe4 121.2(2) . . ?
Fe2 O35 Fe3 119.0(2) . . ?
Fe4 O35 Fe3 119.6(2) . . ?
C45 O5 Fe6 131.0(4) . . ?
C40 O15 Fe9 129.7(4) . . ?
C64 O14 Fe9 132.4(5) . . ?
C78 O29 Fe8 132.6(4) . . ?
C45 O6 Fe2 133.4(4) . . ?
C77 O17 Fe9 130.5(4) . . ?
P3 O25 Fe5 126.1(3) . . ?
C54 O38 Fe3 131.2(4) . . ?
C54 O39 Fe8 133.1(4) . . ?
C49 O12 Fe4 133.6(4) . . ?
P3 O24 Fe3 130.5(3) . . ?
P3 O24 Fe8 123.8(2) . . ?
Fe3 O24 Fe8 102.76(18) . . ?
C46 O4 Fe6 131.4(4) . . ?
C40 O16 Fe1 123.8(4) . . ?
C44 O34 Fe8 133.1(4) . . ?
C53 O2 Fe6 129.5(4) . . ?
C78 O28 Fe1 125.8(4) . . ?
C46 O3 Fe5 126.0(4) . . ?
C42 O40 Fe4 130.9(4) . . ?
C49 O11 Fe3 134.8(4) . . ?
C63 O19 Fe1 122.0(4) . . ?
C53 O1 Fe7 123.4(4) . . ?
C72 O10 Fe3 135.4(5) . . ?
C42 O41 Fe2 135.3(4) . . ?
C44 O33 Fe5 121.9(4) . . ?
C64 O13 Fe4 132.4(4) . . ?
C77 O18 Fe7 126.3(4) . . ?
C72 O9 Fe2 131.0(5) . . ?
C63 O20 Fe5 124.8(4) . . ?
C63 O20 Fe7 123.6(4) . . ?
Fe5 O20 Fe7 91.89(17) . . ?
O16 C40 O15 125.6(6) . . ?
O16 C40 C80 119.5(6) . . ?
O15 C40 C80 114.8(6) . . ?
C1 C41 C58 120.3(6) . . ?
C1 C41 P3 121.0(5) . . ?
C58 C41 P3 118.6(5) . . ?
O41 C42 O40 124.1(6) . . ?
O41 C42 C69 116.8(6) . . ?
O40 C42 C69 119.1(6) . . ?
C41 C1 C60 121.5(7) . . ?
O34 C44 O33 125.7(6) . . ?
O34 C44 C67 116.7(6) . . ?
O33 C44 C67 117.2(6) . . ?
O6 C45 O5 125.5(6) . . ?
O6 C45 C51 117.6(6) . . ?
O5 C45 C51 116.9(5) . . ?
O3 C46 O4 126.1(6) . . ?
O3 C46 C74 117.7(6) . . ?
O4 C46 C74 116.2(6) . . ?
C70 C47 C83 110.8(6) . . ?
C70 C47 C61 109.6(6) . . ?
C83 C47 C61 110.6(6) . . ?
C70 C47 C54 111.0(5) . . ?
C83 C47 C54 106.0(6) . . ?
C61 C47 C54 108.7(5) . . ?
C84 C48 C97 120.1(6) . . ?
C84 C48 P2 118.3(5) . . ?
C97 C48 P2 121.6(5) . . ?
O11 C49 O12 123.6(6) . . ?
O11 C49 C85 117.2(6) . . ?
O12 C49 C85 119.1(6) . . ?
C77 C50 C52 106.1(6) . . ?
C77 C50 C73 112.4(5) . . ?
C52 C50 C73 109.4(6) . . ?
C77 C50 C87 110.0(6) . . ?
C52 C50 C87 109.0(6) . . ?
C73 C50 C87 109.9(6) . . ?
C137 C51 C126 110.1(7) . . ?
C137 C51 C149 110.7(7) . . ?
C126 C51 C149 108.8(7) . . ?
C137 C51 C45 111.7(6) . . ?
C126 C51 C45 106.3(6) . . ?
C149 C51 C45 109.0(6) . . ?
O1 C53 O2 125.9(6) . . ?
O1 C53 C59 116.8(6) . . ?
O2 C53 C59 117.2(6) . . ?
O38 C54 O39 126.5(6) . . ?
O38 C54 C47 117.6(6) . . ?
O39 C54 C47 115.9(6) . . ?
C56 C55 C65 120.7(6) . . ?
C56 C55 P1 121.5(5) . . ?
C65 C55 P1 117.6(5) . . ?
C55 C56 C66 120.3(6) . . ?
C88 C57 C106 110.5(7) . . ?
C88 C57 C72 111.1(6) . . ?
C106 C57 C72 109.7(6) . . ?
C88 C57 C135 110.1(7) . . ?
C106 C57 C135 109.6(6) . . ?
C72 C57 C135 105.7(6) . . ?
C82 C58 C41 119.9(7) . . ?
C108 C59 C113 110.3(7) . . ?
C108 C59 C53 106.0(6) . . ?
C113 C59 C53 110.7(6) . . ?
C108 C59 C132 110.8(7) . . ?
C113 C59 C132 109.1(7) . . ?
C53 C59 C132 109.8(6) . . ?
C2 C60 C1 117.3(7) . . ?
C2 C60 C139 119.5(7) . . ?
C1 C60 C139 123.2(7) . . ?
C75 C62 C68 122.2(6) . . ?
O19 C63 O20 122.3(6) . . ?
O19 C63 C76 120.7(6) . . ?
O20 C63 C76 117.0(6) . . ?
O14 C64 O13 125.8(6) . . ?
O14 C64 C71 117.6(7) . . ?
O13 C64 C71 116.6(6) . . ?
C86 C65 C55 120.4(7) . . ?
C79 C66 C56 117.8(6) . . ?
C79 C66 C98 121.1(6) . . ?
C56 C66 C98 121.1(7) . . ?
C44 C67 C116 110.9(6) . . ?
C44 C67 C112 111.1(6) . . ?
C116 C67 C112 110.9(6) . . ?
C44 C67 C128 106.2(6) . . ?
C116 C67 C128 109.6(7) . . ?
C112 C67 C128 107.8(7) . . ?
C62 C68 C97 118.2(6) . . ?
C62 C68 C89 122.0(6) . . ?
C97 C68 C89 119.7(6) . . ?
C123 C69 C81 110.9(6) . . ?
C123 C69 C42 110.6(6) . . ?
C81 C69 C42 108.4(5) . . ?
C123 C69 C94 111.6(6) . . ?
C81 C69 C94 109.6(6) . . ?
C42 C69 C94 105.5(6) . . ?
C99 C71 C103 110.6(6) . . ?
C99 C71 C133 110.1(7) . . ?
C103 C71 C133 107.6(6) . . ?
C99 C71 C64 111.5(6) . . ?
C103 C71 C64 109.1(6) . . ?
C133 C71 C64 107.9(6) . . ?
O10 C72 O9 125.2(7) . . ?
O10 C72 C57 116.9(6) . . ?
O9 C72 C57 117.9(6) . . ?
C121 C74 C143 112.4(7) . . ?
C121 C74 C101 109.5(7) . . ?
C143 C74 C101 109.3(7) . . ?
C121 C74 C46 111.0(6) . . ?
C143 C74 C46 109.5(6) . . ?
C101 C74 C46 104.8(6) . . ?
C62 C75 C84 118.9(6) . . ?
C62 C75 C95 120.6(6) . . ?
C84 C75 C95 120.4(7) . . ?
C147 C76 C119 114.1(8) . . ?
C147 C76 C63 110.3(6) . . ?
C119 C76 C63 107.6(7) . . ?
C147 C76 C104 108.3(9) . . ?
C119 C76 C104 107.9(8) . . ?
C63 C76 C104 108.5(6) . . ?
O18 C77 O17 124.7(7) . . ?
O18 C77 C50 116.2(6) . . ?
O17 C77 C50 119.1(6) . . ?
O28 C78 O29 124.6(6) . . ?
O28 C78 C100 119.3(6) . . ?
O29 C78 C100 116.0(6) . . ?
C66 C79 C86 122.9(6) . . ?
C109 C80 C110 113.7(8) . . ?
C109 C80 C40 108.9(6) . . ?
C110 C80 C40 109.6(6) . . ?
C109 C80 C102 110.6(7) . . ?
C110 C80 C102 106.2(7) . . ?
C40 C80 C102 107.6(6) . . ?
C58 C82 C2 119.1(7) . . ?
C58 C82 C105 121.9(7) . . ?
C2 C82 C105 119.0(7) . . ?
C48 C84 C75 120.0(6) . . ?
C142 C85 C91 111.7(8) . . ?
C142 C85 C49 107.6(6) . . ?
C91 C85 C49 110.7(7) . . ?
C142 C85 C131 110.6(10) . . ?
C91 C85 C131 108.2(8) . . ?
C49 C85 C131 108.0(6) . . ?
C65 C86 C79 117.9(7) . . ?
C65 C86 C93 122.0(7) . . ?
C79 C86 C93 120.1(6) . . ?
C48 C97 C68 120.4(6) . . ?
C78 C100 C114 110.6(6) . . ?
C78 C100 C117 109.6(6) . . ?
C114 C100 C117 111.2(7) . . ?
C78 C100 C96 106.7(6) . . ?
C114 C100 C96 108.6(6) . . ?
C117 C100 C96 110.0(7) . . ?
C60 C2 C82 121.8(7) . . ?
Cl1 C5A Cl2 114.6(7) . . ?

loop_
_geom_bond_atom_site_label_1
_geom_bond_atom_site_label_2
_geom_bond_distance
_geom_bond_site_symmetry_2
_geom_bond_publ_flag
Fe1 O36 1.949(4) . ?
Fe1 O37 1.958(4) . ?
Fe1 O30 1.976(4) . ?
Fe1 O19 2.054(4) . ?
Fe1 O16 2.065(5) . ?
Fe1 O28 2.066(5) . ?
Fe2 O35 1.936(4) . ?
Fe2 O41 1.968(4) . ?
Fe2 O9 1.994(5) . ?
Fe2 O6 2.029(4) . ?
Fe2 O23 2.064(4) . ?
Fe2 O26 2.085(4) . ?
Fe3 O35 1.950(4) . ?
Fe3 O11 1.972(5) . ?
Fe3 O10 1.995(5) . ?
Fe3 O38 2.038(4) . ?
Fe3 O31 2.054(4) . ?
Fe3 O24 2.056(4) . ?
Fe4 O35 1.941(5) . ?
Fe4 O12 1.988(4) . ?
Fe4 O40 2.001(4) . ?
Fe4 O27 2.044(4) . ?
Fe4 O13 2.045(5) . ?
Fe4 O32 2.054(4) . ?
Fe5 O21 1.921(4) . ?
Fe5 O37 1.952(4) . ?
Fe5 O25 1.983(4) . ?
Fe5 O33 2.030(4) . ?
Fe5 O3 2.047(4) . ?
Fe5 O20 2.122(5) . ?
Fe6 O21 1.853(4) . ?
Fe6 O4 1.981(4) . ?
Fe6 O2 1.992(4) . ?
Fe6 O5 2.007(4) . ?
Fe6 O23 2.159(4) . ?
Fe6 O26 2.217(4) . ?
Fe7 O21 1.911(4) . ?
Fe7 O36 1.960(4) . ?
Fe7 O22 1.982(4) . ?
Fe7 O18 1.984(5) . ?
Fe7 O1 2.045(4) . ?
Fe7 O20 2.171(5) . ?
Fe8 O37 1.856(4) . ?
Fe8 O29 1.987(4) . ?
Fe8 O34 2.005(4) . ?
Fe8 O39 2.011(4) . ?
Fe8 O24 2.190(4) . ?
Fe8 O31 2.193(4) . ?
Fe9 O36 1.851(4) . ?
Fe9 O15 1.976(5) . ?
Fe9 O14 1.999(4) . ?
Fe9 O17 2.022(4) . ?
Fe9 O32 2.254(4) . ?
Fe9 O27 2.277(4) . ?
P1 O30 1.511(4) . ?
P1 O32 1.544(4) . ?
P1 O31 1.549(5) . ?
P1 C55 1.795(6) . ?
P2 O22 1.508(4) . ?
P2 O27 1.534(4) . ?
P2 O23 1.541(5) . ?
P2 C48 1.791(6) . ?
P3 O25 1.509(4) . ?
P3 O24 1.537(4) . ?
P3 O26 1.539(4) . ?
P3 C41 1.774(7) . ?
O5 C45 1.262(7) . ?
O15 C40 1.278(8) . ?
O14 C64 1.254(8) . ?
O29 C78 1.281(8) . ?
O6 C45 1.238(7) . ?
O17 C77 1.276(8) . ?
O38 C54 1.238(8) . ?
O39 C54 1.261(8) . ?
O12 C49 1.266(8) . ?
O4 C46 1.259(8) . ?
O16 C40 1.244(8) . ?
O34 C44 1.263(7) . ?
O2 C53 1.271(8) . ?
O28 C78 1.244(8) . ?
O3 C46 1.249(8) . ?
O40 C42 1.266(8) . ?
O11 C49 1.264(8) . ?
O19 C63 1.228(8) . ?
O1 C53 1.254(8) . ?
O10 C72 1.242(8) . ?
O41 C42 1.258(8) . ?
O33 C44 1.264(8) . ?
O13 C64 1.254(8) . ?
O18 C77 1.258(8) . ?
O9 C72 1.248(8) . ?
O20 C63 1.303(8) . ?
C40 C80 1.531(9) . ?
C41 C1 1.372(9) . ?
C41 C58 1.388(9) . ?
C42 C69 1.535(9) . ?
C1 C60 1.397(10) . ?
C44 C67 1.516(10) . ?
C45 C51 1.524(9) . ?
C46 C74 1.542(9) . ?
C47 C70 1.513(10) . ?
C47 C83 1.524(10) . ?
C47 C61 1.533(9) . ?
C47 C54 1.542(9) . ?
C48 C84 1.386(9) . ?
C48 C97 1.393(9) . ?
C49 C85 1.528(9) . ?
C50 C77 1.502(10) . ?
C50 C52 1.536(10) . ?
C50 C73 1.540(10) . ?
C50 C87 1.549(9) . ?
C51 C137 1.509(9) . ?
C51 C126 1.519(11) . ?
C51 C149 1.522(11) . ?
C53 C59 1.534(9) . ?
C55 C56 1.388(9) . ?
C55 C65 1.396(9) . ?
C56 C66 1.394(9) . ?
C57 C88 1.516(11) . ?
C57 C106 1.518(11) . ?
C57 C72 1.526(10) . ?
C57 C135 1.549(11) . ?
C58 C82 1.381(10) . ?
C59 C108 1.501(11) . ?
C59 C113 1.516(10) . ?
C59 C132 1.535(11) . ?
C60 C2 1.392(11) . ?
C60 C139 1.503(11) . ?
C62 C75 1.384(10) . ?
C62 C68 1.383(9) . ?
C63 C76 1.537(9) . ?
C64 C71 1.538(9) . ?
C65 C86 1.377(9) . ?
C66 C79 1.388(10) . ?
C66 C98 1.520(10) . ?
C67 C116 1.520(10) . ?
C67 C112 1.531(10) . ?
C67 C128 1.538(11) . ?
C68 C97 1.394(9) . ?
C68 C89 1.507(9) . ?
C69 C123 1.528(10) . ?
C69 C81 1.531(9) . ?
C69 C94 1.540(10) . ?
C71 C99 1.531(10) . ?
C71 C103 1.532(10) . ?
C71 C133 1.537(10) . ?
C74 C121 1.514(11) . ?
C74 C143 1.518(10) . ?
C74 C101 1.534(11) . ?
C75 C84 1.391(9) . ?
C75 C95 1.532(10) . ?
C76 C147 1.493(11) . ?
C76 C119 1.508(12) . ?
C76 C104 1.552(12) . ?
C78 C100 1.509(9) . ?
C79 C86 1.406(10) . ?
C80 C109 1.496(11) . ?
C80 C110 1.521(11) . ?
C80 C102 1.562(12) . ?
C82 C2 1.395(11) . ?
C82 C105 1.541(10) . ?
C85 C142 1.458(12) . ?
C85 C91 1.512(12) . ?
C85 C131 1.533(12) . ?
C86 C93 1.512(10) . ?
C96 C100 1.549(11) . ?
C100 C114 1.512(11) . ?
C100 C117 1.531(11) . ?
Cl1 C5A 1.672(12) . ?
C5A Cl2 1.728(12) . ?
O1W O1W 1.401(15) 2_655 ?
